data_1532789
loop_
_publ_author_name
'Obbade, S.'
'Yagoubi, S.'
'Dion, C.'
'Saadi, M.'
'Abraham, F.'

_publ_section_title
;
 Two new lithium uranyl tungstates Li2 (U O2) (W O4)2 and Li2 (U O2)4 (W
 O4)4 O with framework based on the uranophane sheet anion topology
;
_journal_name_full 'Journal of Solid State Chemistry'
_journal_page_first 1681
_journal_page_last 1694
_journal_volume 177
_journal_year 2004
_chemical_formula_sum 'Li2 O25 U4 W4'
_chemical_name_systematic 'Li2 (U O2)4 (W O4)4 O'
_space_group_IT_number 15
_symmetry_space_group_name_Hall '-C 2yc'
_symmetry_space_group_name_H-M 'C 1 2/c 1'
_cell_angle_alpha 90
_cell_angle_beta 98.86
_cell_angle_gamma 90
_cell_formula_units_Z 4
_cell_length_a 14.019
_cell_length_b 6.3116
_cell_length_c 22.296
_cell_volume 1949.262
_citation_journal_id_ASTM JSSCBI
_cod_data_source_file Obbade_JSSCBI_2004_1705.cif
_cod_data_source_block Li2O25U4W4
_cod_database_code 1532789

loop_
_symmetry_equiv_pos_as_xyz
x,y,z
-x,y,-z+1/2
-x,-y,-z
x,-y,z-1/2
x+1/2,y+1/2,z
-x+1/2,y+1/2,-z+1/2
-x+1/2,-y+1/2,-z
x+1/2,-y+1/2,z-1/2

loop_
_atom_site_label
_atom_site_type_symbol
_atom_site_fract_x
_atom_site_fract_y
_atom_site_fract_z
_atom_site_occupancy
_atom_site_U_iso_or_equiv
U1 U+6 0 0.0421 0.75 1 0.0
O9 O-2 -0.0104 0.515 0.6256 1 0.0
O12 O-2 0.2732 0.774 0.1252 1 0.0
U3 U+6 0.29366 0.44785 0.84438 1 0.0
O1 O-2 0 0.434 0.75 1 0.0
W1 W+6 0.27992 0.51275 0.0868 1 0.0
O6 O-2 0.1072 0.202 0.6916 1 0.0
Li1 Li+1 0.898 0.491 0.56 1 0.0
O13 O-2 0.3853 0.582 0.0551 1 0.0
O3 O-2 0.1893 0.564 0.6502 1 0.0
O4 O-2 0.302 0.225 0.098 1 0.0
O10 O-2 0.1903 0.524 0.0235 1 0.0
U2 U+6 0.5 0.5 0 1 0.0
O11 O-2 0.4841 0.227 0.0182 1 0.0
O5 O-2 0.3885 0.45 0.9128 1 0.0
O7 O-2 -0.0911 0.034 0.6822 1 0.0
O8 O-2 0.0892 0.786 0.7132 1 0.0
W2 W+6 0.08111 0.49831 0.68717 1 0.0
O2 O-2 0.2044 0.455 0.7754 1 0.0
